data_2014742
loop_
_publ_author_name
'Sarangarajan, Thanjavur Ramabhadran'
'Panchanatheswaran, Krishnaswamy '
'Low, John N.'
'Glidewell, Christopher'

_publ_section_title
;
 Piperazine-2,5-dione--oxalic acid--water (1/1/2) and a redetermination
 of piperazine-2,5-dione, both at 120K: hydrogen-bonded sheets
 containing multiple ring types
;
_journal_issue 2
_journal_name_full 'Acta Crystallographica Section C'
_journal_page_first o118
_journal_page_last o121
_journal_paper_doi 10.1107/S0108270104034055
_journal_volume 61
_journal_year 2005
_chemical_formula_iupac 'C4 H6 N2 O2'
_chemical_formula_moiety 'C4 H6 N2 O2'
_chemical_formula_sum 'C4 H6 N2 O2'
_chemical_formula_weight 114.11
_chemical_name_systematic
;
2,5-Piperazinedione
;
_space_group_IT_number 14
_symmetry_cell_setting monoclinic
_symmetry_space_group_name_Hall '-P 2ybc'
_symmetry_space_group_name_H-M 'P 1 21/c 1'
_atom_sites_solution_hydrogens geom
_atom_sites_solution_primary direct
_atom_sites_solution_secondary difmap
_cell_angle_alpha 90.00
_cell_angle_beta 96.46(2)
_cell_angle_gamma 90.00
_cell_formula_units_Z 2
_cell_length_a 3.8967(10)
_cell_length_b 11.527(3)
_cell_length_c 5.159(2)
_cell_measurement_reflns_used 508
_cell_measurement_temperature 120(2)
_cell_measurement_theta_max 27.46
_cell_measurement_theta_min 4.35
_cell_volume 230.26(12)
_computing_cell_refinement 'DENZO--SMN (Otwinowski & Minor, 1997)'
_computing_data_collection 'program (reference)?'
_computing_data_reduction DENZO--SMN
_computing_molecular_graphics 'PLATON (Spek, 2003)'
_computing_publication_material 'SHELXL97 and PRPKAPPA (Ferguson, 1999)'
_computing_structure_refinement 'OSCAIL and SHELXL97 (Sheldrick, 1997)'
_computing_structure_solution 'OSCAIL (McArdle , 2003) and SHELXS97 (Sheldrick, 1997)'
_diffrn_ambient_temperature 120(2)
_diffrn_measured_fraction_theta_full 0.995
_diffrn_measured_fraction_theta_max 0.971
_diffrn_measurement_device_type 'Nonius KappaCCD'
_diffrn_measurement_method '\f scans, and \w scans with \k offsets'
_diffrn_radiation_monochromator graphite
_diffrn_radiation_source 'fine-focus sealed X-ray tube'
_diffrn_radiation_type 'Mo K\a'
_diffrn_radiation_wavelength 0.71073
_diffrn_reflns_av_R_equivalents 0.1053
_diffrn_reflns_av_sigmaI/netI 0.0525
_diffrn_reflns_limit_h_max 4
_diffrn_reflns_limit_h_min -4
_diffrn_reflns_limit_k_max 14
_diffrn_reflns_limit_k_min -14
_diffrn_reflns_limit_l_max 6
_diffrn_reflns_limit_l_min -6
_diffrn_reflns_number 2525
_diffrn_reflns_theta_full 25.50
_diffrn_reflns_theta_max 27.46
_diffrn_reflns_theta_min 4.35
_diffrn_standards_decay_% nil
_exptl_absorpt_coefficient_mu 0.134
_exptl_absorpt_correction_T_max 0.992
_exptl_absorpt_correction_T_min 0.935
_exptl_absorpt_correction_type multi-scan
_exptl_absorpt_process_details '(SORTAV; Blessing, 1995, 1997)'
_exptl_crystal_colour colourless
_exptl_crystal_density_diffrn 1.646
_exptl_crystal_density_method 'not measured'
_exptl_crystal_description plate
_exptl_crystal_F_000 120
_exptl_crystal_size_max 0.58
_exptl_crystal_size_mid 0.26
_exptl_crystal_size_min 0.06
_refine_diff_density_max 0.475
_refine_diff_density_min -0.489
_refine_ls_extinction_method none
_refine_ls_goodness_of_fit_ref 1.245
_refine_ls_hydrogen_treatment constr
_refine_ls_matrix_type full
_refine_ls_number_parameters 37
_refine_ls_number_reflns 508
_refine_ls_number_restraints 0
_refine_ls_restrained_S_all 1.245
_refine_ls_R_factor_all 0.0677
_refine_ls_R_factor_gt 0.0670
_refine_ls_shift/su_max 0.000
_refine_ls_shift/su_mean 0.000
_refine_ls_structure_factor_coef Fsqd
_refine_ls_weighting_details 'w=1/[\s^2^(Fo^2^)+(0.1311P)^2^+0.0775P] where P=(Fo^2^+2Fc^2^)/3'
_refine_ls_weighting_scheme calc
_refine_ls_wR_factor_gt 0.2049
_refine_ls_wR_factor_ref 0.2060
_reflns_number_gt 490
_reflns_number_total 508
_reflns_threshold_expression I>2\s(I)
_cod_data_source_file sk1802.cif
_cod_data_source_block II
_cod_depositor_comments
;
The following automatic conversions were performed:

'_exptl_absorpt_correction_type' value 'Multi-scan' changed to
'multi-scan' according to
/home/saulius/struct/CIF-dictionaries/cif_core.dic dictionary named
'cif_core.dic' version 2.4.1 from 2010-06-29.

Automatic conversion script
Id: cif_fix_values 1715 2011-07-08 13:25:40Z adriana 
;
_cod_original_sg_symbol_H-M 'P 21/c'
_cod_database_code 2014742
_cod_database_fobs_code 2014742

loop_
_symmetry_equiv_pos_as_xyz
'x, y, z'
'-x, y+1/2, -z+1/2'
'-x, -y, -z'
'x, -y+1/2, z+1/2'

loop_
_atom_site_label
_atom_site_fract_x
_atom_site_fract_y
_atom_site_fract_z
_atom_site_U_iso_or_equiv
_atom_site_adp_type
_atom_site_calc_flag
_atom_site_refinement_flags
_atom_site_occupancy
_atom_site_disorder_assembly
_atom_site_disorder_group
_atom_site_type_symbol
O2 0.5941(4) 0.63335(11) 0.6680(2) 0.0190(6) Uani d . 1 . . O
N1 0.8110(4) 0.45696(13) 0.7787(3) 0.0159(6) Uani d . 1 . . N
C2 0.7821(4) 0.56985(18) 0.8176(3) 0.0148(6) Uani d . 1 . . C
C3 0.9821(5) 0.62391(14) 1.0532(4) 0.0159(7) Uani d . 1 . . C
H1 0.6939 0.4281 0.6376 0.019 Uiso calc R 1 . . H
H3A 1.1366 0.6842 0.9939 0.019 Uiso calc R 1 . . H
H3B 0.8175 0.6631 1.1572 0.019 Uiso calc R 1 . . H

loop_
_atom_site_aniso_label
_atom_site_aniso_U_11
_atom_site_aniso_U_22
_atom_site_aniso_U_33
_atom_site_aniso_U_12
_atom_site_aniso_U_13
_atom_site_aniso_U_23
O2 0.0226(10) 0.0126(9) 0.0206(9) 0.0006(5) -0.0028(6) 0.0012(5)
N1 0.0191(11) 0.0114(10) 0.0165(9) 0.0000(6) -0.0010(7) -0.0005(5)
C2 0.0158(11) 0.0122(10) 0.0169(10) -0.0012(6) 0.0042(7) 0.0017(6)
C3 0.0168(11) 0.0107(10) 0.0198(11) 0.0014(6) -0.0001(7) 0.0001(6)

loop_
_atom_type_symbol
_atom_type_description
_atom_type_scat_dispersion_real
_atom_type_scat_dispersion_imag
_atom_type_scat_source
C C 0.0033 0.0016 'International Tables Vol C Tables 4.2.6.8 and 6.1.1.4'
H H 0.0000 0.0000 'International Tables Vol C Tables 4.2.6.8 and 6.1.1.4'
N N 0.0061 0.0033 'International Tables Vol C Tables 4.2.6.8 and 6.1.1.4'
O O 0.0106 0.0060 'International Tables Vol C Tables 4.2.6.8 and 6.1.1.4'

loop_
_geom_angle_atom_site_label_1
_geom_angle_atom_site_label_2
_geom_angle_atom_site_label_3
_geom_angle_site_symmetry_1
_geom_angle_site_symmetry_3
_geom_angle
_geom_angle_publ_flag
C2 N1 C3 . 3_767 126.23(15) no
C2 N1 H1 . . 116.9 no
C3 N1 H1 3_767 . 116.9 no
O2 C2 N1 . . 122.68(17) no
O2 C2 C3 . . 118.31(17) no
N1 C2 C3 . . 119.01(16) no
N1 C3 C2 3_767 . 114.75(15) no
N1 C3 H3A 3_767 . 108.6 no
C2 C3 H3A . . 108.6 no
N1 C3 H3B 3_767 . 108.6 no
C2 C3 H3B . . 108.6 no
H3A C3 H3B . . 107.6 no

loop_
_geom_bond_atom_site_label_1
_geom_bond_atom_site_label_2
_geom_bond_site_symmetry_2
_geom_bond_distance
_geom_bond_publ_flag
N1 C2 . 1.323(3) no
N1 C3 3_767 1.454(2) no
N1 H1 . 0.88 no
C2 O2 . 1.241(2) no
C2 C3 . 1.503(3) no
C3 H3A . 0.99 no
C3 H3B . 0.99 no

loop_
_geom_hbond_atom_site_label_D
_geom_hbond_atom_site_label_H
_geom_hbond_atom_site_label_A
_geom_hbond_site_symmetry_A
_geom_hbond_distance_DH
_geom_hbond_distance_HA
_geom_hbond_distance_DA
_geom_hbond_angle_DHA
_geom_hbond_publ_flag
N1 H1 O2 3_666 0.88 1.96 2.840(2) 176 y
C3 H3B O2 4_565 0.99 2.51 3.266(3) 133 y

loop_
_geom_torsion_atom_site_label_1
_geom_torsion_atom_site_label_2
_geom_torsion_atom_site_label_3
_geom_torsion_atom_site_label_4
_geom_torsion_site_symmetry_1
_geom_torsion_site_symmetry_4
_geom_torsion
C3 N1 C2 O2 3_767 . -178.40(14)
C3 N1 C2 C3 3_767 . 1.1(3)
O2 C2 C3 N1 . 3_767 178.55(13)
N1 C2 C3 N1 . 3_767 -1.0(3)
